data_7250941
loop_
_publ_author_name
'Wang, Fang'
'Hua, Kai'

_publ_section_title
;
 Tetraimidazolium macrocycle: a versatile building block and precursor for
 box-type coordination cages
;
_journal_issue 44
_journal_name_full 'RSC Advances'
_journal_page_first 36704
_journal_page_last 36709
_journal_paper_doi 10.1039/D5RA05896A
_journal_volume 15
_journal_year 2025
_chemical_formula_moiety 'C30 H32 N8, 4(F6 P), 2(C2 H3 N), 2(H2 O)'
_chemical_formula_sum 'C34 H42 F24 N10 O2 P4'
_chemical_formula_weight 1202.66
_space_group_crystal_system monoclinic
_space_group_IT_number 14
_space_group_name_Hall '-P 2ybc'
_space_group_name_H-M_alt 'P 1 21/c 1'
_atom_sites_solution_hydrogens mixed
_atom_sites_solution_primary iterative
_audit_block_doi 10.5517/ccdc.csd.cc2nv7rj
_audit_creation_date 2019-01-18
_audit_creation_method
;
Olex2 1.2
(compiled 2018.05.29 svn.r3508 for OlexSys, GUI svn.r5506)
;
_audit_update_record
;
2025-06-28 deposited with the CCDC.	2025-09-24 downloaded from the CCDC.
;
_cell_angle_alpha 90
_cell_angle_beta 106.660(2)
_cell_angle_gamma 90
_cell_formula_units_Z 2
_cell_length_a 9.7103(14)
_cell_length_b 15.367(2)
_cell_length_c 16.634(2)
_cell_measurement_reflns_used 5736
_cell_measurement_temperature 293(2)
_cell_measurement_theta_max 26.86
_cell_measurement_theta_min 2.56
_cell_volume 2377.9(5)
_computing_cell_refinement 'SAINT v8.34A (Bruker, 2013)'
_computing_data_reduction 'SAINT v8.34A (Bruker, 2013)'
_computing_molecular_graphics 'Olex2 (Dolomanov et al., 2009)'
_computing_publication_material 'Olex2 (Dolomanov et al., 2009)'
_computing_structure_refinement 'ShelXL (Sheldrick, 2015)'
_computing_structure_solution
;
Superflip (Palatinus & Chapuis, 2007;Palatinus & van der Lee, 2008;
Palatinus et al., 2012)
;
_diffrn_ambient_temperature 293(2)
_diffrn_measured_fraction_theta_full 0.992
_diffrn_measured_fraction_theta_max 0.992
_diffrn_measurement_device_type 'Bruker APEX-II CCD'
_diffrn_measurement_method '\f and \w scans'
_diffrn_radiation_type MoK\a
_diffrn_radiation_wavelength 0.71073
_diffrn_reflns_av_R_equivalents 0.0246
_diffrn_reflns_av_unetI/netI 0.0302
_diffrn_reflns_Laue_measured_fraction_full 0.992
_diffrn_reflns_Laue_measured_fraction_max 0.992
_diffrn_reflns_limit_h_max 11
_diffrn_reflns_limit_h_min -11
_diffrn_reflns_limit_k_max 12
_diffrn_reflns_limit_k_min -18
_diffrn_reflns_limit_l_max 19
_diffrn_reflns_limit_l_min -18
_diffrn_reflns_number 11554
_diffrn_reflns_point_group_measured_fraction_full 0.992
_diffrn_reflns_point_group_measured_fraction_max 0.992
_diffrn_reflns_theta_full 25.008
_diffrn_reflns_theta_max 25.008
_diffrn_reflns_theta_min 1.841
_diffrn_source_current 30.0
_diffrn_source_power 1.35
_diffrn_source_voltage 45.0
_diffrn_standards_number 0
_exptl_absorpt_coefficient_mu 0.299
_exptl_absorpt_correction_T_max 0299
_exptl_absorpt_correction_T_min 0.6807
_exptl_absorpt_correction_type multi-scan
_exptl_absorpt_process_details
;
SADABS-2014/5 (Bruker,2014/5) was used for absorption correction.
wR2(int) was 0.0818 before and 0.0448 after correction.
The Ratio of minimum to maximum transmission is 0.9132.
The \l/2 correction factor is 0.00150.
;
_exptl_crystal_colour colorless
_exptl_crystal_density_diffrn 1.680
_exptl_crystal_description block
_exptl_crystal_F_000 1216
_exptl_crystal_size_max 0.12
_exptl_crystal_size_mid 0.11
_exptl_crystal_size_min 0.1
_refine_diff_density_max 0.413
_refine_diff_density_min -0.836
_refine_diff_density_rms 0.101
_refine_ls_extinction_method none
_refine_ls_goodness_of_fit_ref 1.084
_refine_ls_hydrogen_treatment constr
_refine_ls_matrix_type full
_refine_ls_number_parameters 338
_refine_ls_number_reflns 4167
_refine_ls_number_restraints 0
_refine_ls_restrained_S_all 1.084
_refine_ls_R_factor_all 0.0500
_refine_ls_R_factor_gt 0.0423
_refine_ls_shift/su_max 0.000
_refine_ls_shift/su_mean 0.000
_refine_ls_structure_factor_coef Fsqd
_refine_ls_weighting_details 'w=1/[\s^2^(Fo^2^)+(0.0999P)^2^+1.7492P] where P=(Fo^2^+2Fc^2^)/3'
_refine_ls_weighting_scheme calc
_refine_ls_wR_factor_gt 0.1354
_refine_ls_wR_factor_ref 0.1534
_reflns_Friedel_coverage 0.000
_reflns_number_gt 3649
_reflns_number_total 4167
_reflns_threshold_expression 'I > 2\s(I)'
_cod_data_source_file d5ra05896a2.cif
_cod_data_source_block h17110501
_cod_original_cell_volume 2377.9(6)
_cod_database_code 7250941
_shelx_shelxl_version_number 2018/3
_shelx_space_group_comment
;
The symmetry employed for this shelxl refinement is uniquely defined
by the following loop, which should always be used as a source of
symmetry information in preference to the above space-group names.
They are only intended as comments.
;
_shelx_estimated_absorpt_t_max 0.971
_shelx_estimated_absorpt_t_min 0.965
_olex2_refinement_description
;
1. Fixed Uiso
 At 1.2 times of:
  All C(H) groups, All C(H,H) groups
 At 1.5 times of:
  All C(H,H,H) groups, All O(H,H) groups
2.a Free rotating group:
 O1(H1C,H1D)
2.b Secondary CH2 refined with riding coordinates:
 C1(H1A,H1B), C5(H5A,H5B), C12(H12A,H12B)
2.c Aromatic/amide H refined with riding coordinates:
 C2(H2), C3(H3), C4(H4), C7(H7), C8(H8), C10(H10), C11(H11), C13(H13),
 C14(H14), C15(H15)
2.d Idealised Me refined as rotating group:
 C16(H16A,H16B,H16C)
;
_olex2_submission_special_instructions 'No special instructions were received'

loop_
_space_group_symop_operation_xyz
'x, y, z'
'-x, y+1/2, -z+1/2'
'-x, -y, -z'
'x, -y-1/2, z-1/2'

loop_
_atom_site_label
_atom_site_type_symbol
_atom_site_fract_x
_atom_site_fract_y
_atom_site_fract_z
_atom_site_U_iso_or_equiv
_atom_site_adp_type
_atom_site_occupancy
_atom_site_site_symmetry_order
_atom_site_calc_flag
_atom_site_refinement_flags_posn
_atom_site_refinement_flags_adp
_atom_site_refinement_flags_occupancy
_atom_site_disorder_assembly
_atom_site_disorder_group
P1 P 0.68653(7) 0.50796(4) 0.19320(4) 0.0165(2) Uani 1 1 d . . . . .
P2 P 0.84559(7) 0.75579(5) 0.49941(4) 0.0236(2) Uani 1 1 d . . . . .
N1 N 0.4983(2) 0.25872(13) 0.31643(13) 0.0146(4) Uani 1 1 d . . . . .
N2 N 0.6125(2) 0.22013(13) 0.44223(12) 0.0148(4) Uani 1 1 d . . . . .
N3 N 0.8108(2) 0.52956(13) 0.77004(12) 0.0145(4) Uani 1 1 d . . . . .
N4 N 0.7120(2) 0.65631(13) 0.75433(12) 0.0144(4) Uani 1 1 d . . . . .
N5 N 0.5062(3) 0.56483(16) 0.59419(15) 0.0285(6) Uani 1 1 d . . . . .
F1 F 0.81393(17) 0.46349(11) 0.16422(11) 0.0298(4) Uani 1 1 d . . . . .
F2 F 0.59667(17) 0.41801(10) 0.17549(10) 0.0238(4) Uani 1 1 d . . . . .
F3 F 0.55843(19) 0.55279(11) 0.22060(12) 0.0360(5) Uani 1 1 d . . . . .
F4 F 0.77400(17) 0.59799(10) 0.21118(10) 0.0272(4) Uani 1 1 d . . . . .
F5 F 0.7621(2) 0.47756(12) 0.28707(11) 0.0400(5) Uani 1 1 d . . . . .
F6 F 0.61309(17) 0.53722(10) 0.09823(10) 0.0274(4) Uani 1 1 d . . . . .
F7 F 0.72442(17) 0.69609(12) 0.51938(11) 0.0336(4) Uani 1 1 d . . . . .
F8 F 0.8318(2) 0.70278(15) 0.41513(11) 0.0503(6) Uani 1 1 d . . . . .
F9 F 0.72249(19) 0.82186(13) 0.44896(10) 0.0356(5) Uani 1 1 d . . . . .
F10 F 0.9662(2) 0.81674(14) 0.48111(13) 0.0456(5) Uani 1 1 d . . . . .
F11 F 0.85786(19) 0.80917(11) 0.58417(10) 0.0307(4) Uani 1 1 d . . . . .
F12 F 0.96570(17) 0.68932(12) 0.55010(11) 0.0336(4) Uani 1 1 d . . . . .
C1 C 0.3815(3) 0.27118(16) 0.23869(15) 0.0192(6) Uani 1 1 d . . . . .
H1A H 0.422132 0.282312 0.192793 0.023 Uiso 1 1 calc R . . . .
H1B H 0.324878 0.218291 0.225911 0.023 Uiso 1 1 calc R . . . .
C2 C 0.4842(3) 0.22323(15) 0.38649(15) 0.0139(5) Uani 1 1 d . . . . .
H2 H 0.398690 0.203849 0.394924 0.017 Uiso 1 1 calc R . . . .
C3 C 0.6414(3) 0.27835(16) 0.32770(16) 0.0187(5) Uani 1 1 d . . . . .
H3 H 0.680950 0.303457 0.288518 0.022 Uiso 1 1 calc R . . . .
C4 C 0.7125(3) 0.25405(17) 0.40654(17) 0.0193(6) Uani 1 1 d . . . . .
H4 H 0.810807 0.259218 0.432081 0.023 Uiso 1 1 calc R . . . .
C5 C 0.6436(3) 0.18369(16) 0.52811(15) 0.0191(6) Uani 1 1 d . . . . .
H5A H 0.715269 0.138150 0.535104 0.023 Uiso 1 1 calc R . . . .
H5B H 0.556809 0.157743 0.535243 0.023 Uiso 1 1 calc R . . . .
C6 C 0.6976(3) 0.25215(15) 0.59455(15) 0.0151(5) Uani 1 1 d . . . . .
C7 C 0.8406(3) 0.25358(17) 0.64260(17) 0.0204(6) Uani 1 1 d . . . . .
H7 H 0.904733 0.212964 0.632586 0.025 Uiso 1 1 calc R . . . .
C8 C 0.8884(3) 0.31538(17) 0.70564(16) 0.0191(5) Uani 1 1 d . . . . .
H8 H 0.984762 0.316340 0.736710 0.023 Uiso 1 1 calc R . . . .
C9 C 0.7937(3) 0.37572(16) 0.72263(15) 0.0153(5) Uani 1 1 d . . . . .
C10 C 0.6509(3) 0.37552(16) 0.67360(15) 0.0163(5) Uani 1 1 d . . . . .
H10 H 0.586799 0.416230 0.683566 0.020 Uiso 1 1 calc R . . . .
C11 C 0.6039(3) 0.31476(16) 0.60993(15) 0.0162(5) Uani 1 1 d . . . . .
H11 H 0.508701 0.315717 0.577006 0.019 Uiso 1 1 calc R . . . .
C12 C 0.8453(3) 0.43814(16) 0.79484(16) 0.0197(6) Uani 1 1 d . . . . .
H12A H 0.801514 0.422894 0.838516 0.024 Uiso 1 1 calc R . . . .
H12B H 0.948603 0.432207 0.817960 0.024 Uiso 1 1 calc R . . . .
C13 C 0.7100(3) 0.57698(15) 0.78802(15) 0.0147(5) Uani 1 1 d . . . . .
H13 H 0.648614 0.558719 0.818520 0.018 Uiso 1 1 calc R . . . .
C14 C 0.8168(3) 0.65803(17) 0.71373(16) 0.0185(5) Uani 1 1 d . . . . .
H14 H 0.840488 0.705092 0.685131 0.022 Uiso 1 1 calc R . . . .
C15 C 0.8789(3) 0.57895(17) 0.72303(16) 0.0190(5) Uani 1 1 d . . . . .
H15 H 0.953118 0.560909 0.701946 0.023 Uiso 1 1 calc R . . . .
C16 C 0.2485(3) 0.5188(2) 0.5084(2) 0.0356(7) Uani 1 1 d . . . . .
H16A H 0.198732 0.494702 0.545460 0.053 Uiso 1 1 calc GR . . . .
H16B H 0.254272 0.476041 0.467462 0.053 Uiso 1 1 calc GR . . . .
H16C H 0.197189 0.568863 0.480490 0.053 Uiso 1 1 calc GR . . . .
C17 C 0.3934(3) 0.54463(17) 0.55679(17) 0.0242(6) Uani 1 1 d . . . . .
O1 O 0.8395(8) 0.4962(3) 0.9822(3) 0.132(2) Uani 1 1 d . . . . .
H1C H 0.900505 0.458021 1.006669 0.198 Uiso 1 1 d G . . . .
H1D H 0.794574 0.508748 1.017653 0.198 Uiso 1 1 d G . . . .

loop_
_atom_site_aniso_label
_atom_site_aniso_U_11
_atom_site_aniso_U_22
_atom_site_aniso_U_33
_atom_site_aniso_U_23
_atom_site_aniso_U_13
_atom_site_aniso_U_12
P1 0.0188(4) 0.0152(4) 0.0161(4) -0.0007(2) 0.0062(3) -0.0009(3)
P2 0.0154(4) 0.0413(5) 0.0136(4) 0.0017(3) 0.0034(3) 0.0056(3)
N1 0.0198(11) 0.0124(10) 0.0105(10) -0.0016(8) 0.0024(8) 0.0025(8)
N2 0.0176(11) 0.0135(10) 0.0118(10) -0.0001(8) 0.0019(8) 0.0011(8)
N3 0.0163(10) 0.0146(10) 0.0104(10) -0.0006(8) 0.0006(8) -0.0002(8)
N4 0.0167(10) 0.0142(10) 0.0102(10) -0.0005(8) 0.0006(8) -0.0013(8)
N5 0.0340(15) 0.0219(12) 0.0275(13) -0.0045(10) 0.0055(11) 0.0034(11)
F1 0.0200(8) 0.0291(9) 0.0408(10) -0.0027(7) 0.0093(7) 0.0047(7)
F2 0.0297(9) 0.0166(8) 0.0280(9) -0.0041(6) 0.0128(7) -0.0040(6)
F3 0.0372(10) 0.0240(9) 0.0582(12) -0.0130(8) 0.0322(9) -0.0045(7)
F4 0.0284(9) 0.0214(8) 0.0305(9) -0.0035(7) 0.0063(7) -0.0083(7)
F5 0.0606(13) 0.0331(10) 0.0191(9) 0.0041(7) -0.0001(8) -0.0076(9)
F6 0.0304(9) 0.0240(9) 0.0229(9) 0.0044(7) -0.0001(7) 0.0019(7)
F7 0.0173(8) 0.0437(11) 0.0363(10) -0.0056(8) 0.0022(7) -0.0053(7)
F8 0.0554(13) 0.0700(14) 0.0228(10) -0.0097(9) 0.0069(9) 0.0258(11)
F9 0.0312(9) 0.0506(11) 0.0222(9) 0.0049(8) 0.0029(7) 0.0175(8)
F10 0.0342(10) 0.0603(13) 0.0505(12) 0.0261(10) 0.0253(9) 0.0080(9)
F11 0.0387(10) 0.0357(10) 0.0165(8) -0.0016(7) 0.0058(7) -0.0063(8)
F12 0.0165(8) 0.0439(11) 0.0367(10) 0.0096(8) 0.0017(7) 0.0042(7)
C1 0.0259(14) 0.0141(12) 0.0133(12) -0.0041(10) -0.0013(10) 0.0025(10)
C2 0.0160(12) 0.0095(11) 0.0155(12) -0.0033(9) 0.0035(9) -0.0012(9)
C3 0.0230(13) 0.0162(13) 0.0193(13) 0.0000(10) 0.0099(11) -0.0009(10)
C4 0.0158(13) 0.0206(13) 0.0221(14) -0.0019(10) 0.0063(10) -0.0006(10)
C5 0.0286(14) 0.0149(12) 0.0116(12) 0.0042(10) 0.0022(10) 0.0001(10)
C6 0.0193(13) 0.0125(12) 0.0125(12) 0.0033(9) 0.0033(10) 0.0004(9)
C7 0.0185(13) 0.0195(13) 0.0225(14) -0.0010(10) 0.0046(11) 0.0061(10)
C8 0.0137(12) 0.0203(13) 0.0197(13) 0.0002(10) -0.0012(10) 0.0017(10)
C9 0.0175(12) 0.0130(12) 0.0145(12) 0.0016(9) 0.0030(9) 0.0003(10)
C10 0.0161(12) 0.0175(12) 0.0157(12) 0.0029(10) 0.0055(10) 0.0055(10)
C11 0.0117(12) 0.0201(13) 0.0154(12) 0.0035(10) 0.0018(9) 0.0007(9)
C12 0.0251(14) 0.0146(12) 0.0163(13) 0.0023(10) 0.0010(10) 0.0049(10)
C13 0.0162(12) 0.0138(12) 0.0115(11) -0.0017(9) -0.0004(9) -0.0020(9)
C14 0.0146(12) 0.0220(13) 0.0153(12) 0.0026(10) -0.0014(10) -0.0065(10)
C15 0.0135(12) 0.0266(14) 0.0156(12) 0.0002(10) 0.0022(10) -0.0021(10)
C16 0.0324(17) 0.0383(18) 0.0327(17) -0.0064(14) 0.0039(13) -0.0082(14)
C17 0.0347(17) 0.0170(13) 0.0213(14) -0.0014(11) 0.0084(12) 0.0027(12)
O1 0.227(6) 0.107(4) 0.100(3) 0.042(3) 0.109(4) 0.073(4)

loop_
_atom_type_symbol
_atom_type_description
_atom_type_scat_dispersion_real
_atom_type_scat_dispersion_imag
_atom_type_scat_source
C C 0.0033 0.0016 'International Tables Vol C Tables 4.2.6.8 and 6.1.1.4'
H H 0.0000 0.0000 'International Tables Vol C Tables 4.2.6.8 and 6.1.1.4'
N N 0.0061 0.0033 'International Tables Vol C Tables 4.2.6.8 and 6.1.1.4'
F F 0.0171 0.0103 'International Tables Vol C Tables 4.2.6.8 and 6.1.1.4'
P P 0.1023 0.0942 'International Tables Vol C Tables 4.2.6.8 and 6.1.1.4'
O O 0.0106 0.0060 'International Tables Vol C Tables 4.2.6.8 and 6.1.1.4'

loop_
_geom_angle_atom_site_label_1
_geom_angle_atom_site_label_2
_geom_angle_atom_site_label_3
_geom_angle
_geom_angle_site_symmetry_1
_geom_angle_site_symmetry_3
_geom_angle_publ_flag
F1 P1 F2 90.20(9) . . ?
F1 P1 F4 90.61(9) . . ?
F3 P1 F1 179.10(11) . . ?
F3 P1 F2 89.82(9) . . ?
F3 P1 F4 89.36(9) . . ?
F3 P1 F6 89.85(10) . . ?
F4 P1 F2 179.19(9) . . ?
F5 P1 F1 89.50(10) . . ?
F5 P1 F2 90.05(9) . . ?
F5 P1 F3 91.40(11) . . ?
F5 P1 F4 89.98(9) . . ?
F5 P1 F6 178.74(11) . . ?
F6 P1 F1 89.25(9) . . ?
F6 P1 F2 89.76(9) . . ?
F6 P1 F4 90.23(9) . . ?
F7 P2 F9 89.39(10) . . ?
F7 P2 F11 89.11(9) . . ?
F8 P2 F7 90.49(12) . . ?
F8 P2 F9 90.08(10) . . ?
F8 P2 F10 90.76(13) . . ?
F8 P2 F11 179.47(11) . . ?
F8 P2 F12 90.11(11) . . ?
F10 P2 F7 178.73(12) . . ?
F10 P2 F9 90.36(10) . . ?
F10 P2 F11 89.65(11) . . ?
F10 P2 F12 90.65(10) . . ?
F11 P2 F9 89.57(10) . . ?
F12 P2 F7 89.60(10) . . ?
F12 P2 F9 178.97(11) . . ?
F12 P2 F11 90.23(10) . . ?
C2 N1 C1 125.3(2) . . ?
C2 N1 C3 108.9(2) . . ?
C3 N1 C1 125.8(2) . . ?
C2 N2 C4 108.8(2) . . ?
C2 N2 C5 125.4(2) . . ?
C4 N2 C5 125.7(2) . . ?
C13 N3 C12 125.8(2) . . ?
C13 N3 C15 109.2(2) . . ?
C15 N3 C12 124.9(2) . . ?
C13 N4 C1 125.0(2) . 3_666 ?
C13 N4 C14 108.9(2) . . ?
C14 N4 C1 126.1(2) . 3_666 ?
N4 C1 N1 111.73(19) 3_666 . ?
N2 C2 N1 108.4(2) . . ?
C4 C3 N1 106.7(2) . . ?
C3 C4 N2 107.2(2) . . ?
N2 C5 C6 112.0(2) . . ?
C7 C6 C5 120.9(2) . . ?
C7 C6 C11 118.6(2) . . ?
C11 C6 C5 120.5(2) . . ?
C6 C7 C8 120.5(2) . . ?
C9 C8 C7 120.7(2) . . ?
C8 C9 C10 119.0(2) . . ?
C8 C9 C12 119.9(2) . . ?
C10 C9 C12 121.1(2) . . ?
C11 C10 C9 120.2(2) . . ?
C10 C11 C6 121.0(2) . . ?
N3 C12 C9 112.7(2) . . ?
N3 C13 N4 107.8(2) . . ?
C15 C14 N4 107.3(2) . . ?
C14 C15 N3 106.8(2) . . ?
N5 C17 C16 179.8(4) . . ?

loop_
_geom_bond_atom_site_label_1
_geom_bond_atom_site_label_2
_geom_bond_distance
_geom_bond_site_symmetry_2
_geom_bond_publ_flag
P1 F1 1.6035(17) . ?
P1 F2 1.6160(16) . ?
P1 F3 1.5983(17) . ?
P1 F4 1.6060(16) . ?
P1 F5 1.5931(18) . ?
P1 F6 1.6000(16) . ?
P2 F7 1.6001(19) . ?
P2 F8 1.5936(19) . ?
P2 F9 1.6090(17) . ?
P2 F10 1.596(2) . ?
P2 F11 1.6059(17) . ?
P2 F12 1.5970(18) . ?
N1 C1 1.468(3) . ?
N1 C2 1.329(3) . ?
N1 C3 1.381(3) . ?
N2 C2 1.323(3) . ?
N2 C4 1.378(3) . ?
N2 C5 1.483(3) . ?
N3 C12 1.475(3) . ?
N3 C13 1.322(3) . ?
N3 C15 1.386(3) . ?
N4 C1 1.463(3) 3_666 ?
N4 C13 1.344(3) . ?
N4 C14 1.373(3) . ?
N5 C17 1.137(4) . ?
C3 C4 1.348(4) . ?
C5 C6 1.507(3) . ?
C6 C7 1.390(4) . ?
C6 C11 1.397(3) . ?
C7 C8 1.392(4) . ?
C8 C9 1.391(4) . ?
C9 C10 1.393(3) . ?
C9 C12 1.506(3) . ?
C10 C11 1.387(4) . ?
C14 C15 1.345(4) . ?
C16 C17 1.462(4) . ?
